data_4327881
loop_
_publ_author_name
'KimNgan T. Hua'
'Jide Xu'
'Eliseo E. Quiroz'
'Sabrina Lopez'
'Andrew J. Ingram'
'Victoria Anne Johnson'
'Angela R. Tisch'
'Ana de Bettencourt-Dias'
'Daniel A. Straus'
'Gilles Muller'

_publ_section_title
;
 Structural and Photophysical Properties of Visible- and Near-IR-Emitting
 Tris Lanthanide(III) Complexes Formed with the Enantiomers of
 N,N'-Bis(1-phenylethyl)-2,6-pyridinedicarboxamide
;
_journal_name_full 'Inorganic Chemistry'
_journal_page_first 647
_journal_page_last 660
_journal_paper_doi 10.1021/ic202094p
_journal_volume 51
_journal_year 2012
_chemical_absolute_configuration syn
_chemical_formula_sum 'C71.5 H79 Cl3 N9 O8.5 Yb'
_chemical_formula_weight 1479.83
_chemical_name_systematic
;
 ?
;
_space_group_IT_number 197
_symmetry_cell_setting cubic
_symmetry_space_group_name_Hall 'I 2 2 3'
_symmetry_space_group_name_H-M 'I 2 3'
_atom_sites_solution_hydrogens geom
_atom_sites_solution_primary direct
_atom_sites_solution_secondary difmap
_audit_creation_method SHELXL-97
_cell_angle_alpha 90.00
_cell_angle_beta 90.00
_cell_angle_gamma 90.00
_cell_formula_units_Z 8
_cell_length_a 25.849
_cell_length_b 25.849
_cell_length_c 25.849
_cell_measurement_reflns_used 9164
_cell_measurement_temperature 131(2)
_cell_measurement_theta_max 25.352
_cell_measurement_theta_min 2.730
_cell_volume 17271.547
_computing_cell_refinement 'Bruker APEX2 v. 2009.1'
_computing_data_collection 'Bruker APEX2 v. 2009.1'
_computing_data_reduction 'Bruker APEX2 v. 2009.1'
_computing_molecular_graphics DIAMOND
_computing_publication_material CIFTAB
_computing_structure_refinement 'SHELXL-97 (Sheldrick, 2008)'
_computing_structure_solution 'SHELXS-97 (Sheldrick, 2008)'
_diffrn_ambient_temperature 131(2)
_diffrn_detector_area_resol_mean 8.366
_diffrn_measured_fraction_theta_full 0.999
_diffrn_measured_fraction_theta_max 0.999
_diffrn_measurement_device_type 'Bruker APEX-I CCD'
_diffrn_measurement_method '\f and \w scans'
_diffrn_radiation_monochromator graphite
_diffrn_radiation_source 'fine-focus sealed tube'
_diffrn_radiation_type MoK\a
_diffrn_radiation_wavelength 0.71073
_diffrn_reflns_av_R_equivalents 0.0307
_diffrn_reflns_av_sigmaI/netI 0.0224
_diffrn_reflns_limit_h_max 23
_diffrn_reflns_limit_h_min -31
_diffrn_reflns_limit_k_max 27
_diffrn_reflns_limit_k_min -31
_diffrn_reflns_limit_l_max 31
_diffrn_reflns_limit_l_min -30
_diffrn_reflns_number 56820
_diffrn_reflns_theta_full 25.35
_diffrn_reflns_theta_max 25.35
_diffrn_reflns_theta_min 1.11
_exptl_absorpt_coefficient_mu 1.226
_exptl_absorpt_correction_T_max 0.7452
_exptl_absorpt_correction_T_min 0.6366
_exptl_absorpt_correction_type multi-scan
_exptl_absorpt_process_details SADABS
_exptl_crystal_colour colorless
_exptl_crystal_density_diffrn 1.138
_exptl_crystal_description Rhombic
_exptl_crystal_F_000 6080
_exptl_crystal_size_max 0.22
_exptl_crystal_size_mid 0.16
_exptl_crystal_size_min 0.12
_platon_squeeze_details
;
;
_refine_diff_density_max 0.348
_refine_diff_density_min -0.201
_refine_diff_density_rms 0.045
_refine_ls_abs_structure_details 'Flack H D (1983), Acta Cryst. A39, 876-881'
_refine_ls_abs_structure_Flack 0.000(6)
_refine_ls_extinction_method none
_refine_ls_goodness_of_fit_ref 1.072
_refine_ls_hydrogen_treatment constr
_refine_ls_matrix_type full
_refine_ls_number_parameters 278
_refine_ls_number_reflns 5277
_refine_ls_number_restraints 36
_refine_ls_restrained_S_all 1.073
_refine_ls_R_factor_all 0.0197
_refine_ls_R_factor_gt 0.0193
_refine_ls_shift/su_max 0.002
_refine_ls_shift/su_mean 0.000
_refine_ls_structure_factor_coef Fsqd
_refine_ls_weighting_details 'calc w=1/[\s^2^(Fo^2^)+(0.0227P)^2^+15.9102P] where P=(Fo^2^+2Fc^2^)/3'
_refine_ls_weighting_scheme calc
_refine_ls_wR_factor_gt 0.0515
_refine_ls_wR_factor_ref 0.0517
_reflns_number_gt 5175
_reflns_number_total 5277
_reflns_threshold_expression >2sigma(I)
_cod_data_source_file ic202094p_si_002_9.cif
_cod_data_source_block YbSS
_cod_original_cell_volume 17271.5
_cod_original_formula_sum 'C71.50 H79 Cl3 N9 O8.50 Yb'
_cod_database_code 4327881

loop_
_symmetry_equiv_pos_as_xyz
'x, y, z'
'-x, -y, z'
'x, -y, -z'
'-x, y, -z'
'z, x, y'
'y, z, x'
'-z, -x, y'
'-y, z, -x'
'z, -x, -y'
'-y, -z, x'
'-z, x, -y'
'y, -z, -x'
'x+1/2, y+1/2, z+1/2'
'-x+1/2, -y+1/2, z+1/2'
'x+1/2, -y+1/2, -z+1/2'
'-x+1/2, y+1/2, -z+1/2'
'z+1/2, x+1/2, y+1/2'
'y+1/2, z+1/2, x+1/2'
'-z+1/2, -x+1/2, y+1/2'
'-y+1/2, z+1/2, -x+1/2'
'z+1/2, -x+1/2, -y+1/2'
'-y+1/2, -z+1/2, x+1/2'
'-z+1/2, x+1/2, -y+1/2'
'y+1/2, -z+1/2, -x+1/2'

loop_
_atom_site_label
_atom_site_type_symbol
_atom_site_fract_x
_atom_site_fract_y
_atom_site_fract_z
_atom_site_U_iso_or_equiv
_atom_site_adp_type
_atom_site_occupancy
_atom_site_symmetry_multiplicity
_atom_site_calc_flag
_atom_site_refinement_flags
_atom_site_disorder_assembly
_atom_site_disorder_group
C1 C 0.68840(12) 0.04108(12) 0.27651(11) 0.0430(7) Uani 1 1 d D . .
H1 H 0.7083 0.0425 0.3074 0.052 Uiso 1 1 calc R . .
C2 C 0.63532(13) 0.03991(13) 0.27995(13) 0.0484(8) Uani 1 1 d D . .
H2 H 0.6190 0.0417 0.3129 0.058 Uiso 1 1 calc R . .
C3 C 0.60595(12) 0.03620(12) 0.23618(15) 0.0510(7) Uani 1 1 d D . .
H3 H 0.5693 0.0349 0.2385 0.061 Uiso 1 1 calc R . .
C4 C 0.63005(13) 0.03441(13) 0.18833(15) 0.0532(9) Uani 1 1 d D . .
H4 H 0.6097 0.0313 0.1579 0.064 Uiso 1 1 calc R . .
C5 C 0.68329(13) 0.03710(11) 0.18435(12) 0.0424(7) Uani 1 1 d D . .
H5 H 0.6994 0.0368 0.1513 0.051 Uiso 1 1 calc R . .
C6 C 0.71363(10) 0.04026(9) 0.22949(11) 0.0317(6) Uani 1 1 d D . .
C7 C 0.77195(11) 0.04060(9) 0.22466(9) 0.0311(6) Uani 1 1 d . . .
H7 H 0.7813 0.0593 0.1921 0.037 Uiso 1 1 calc R . .
C8 C 0.79412(13) -0.01462(10) 0.22159(12) 0.0428(7) Uani 1 1 d . . .
H8A H 0.8318 -0.0129 0.2182 0.064 Uiso 1 1 calc R . .
H8B H 0.7796 -0.0324 0.1915 0.064 Uiso 1 1 calc R . .
H8C H 0.7851 -0.0336 0.2531 0.064 Uiso 1 1 calc R . .
C9 C 0.79496(9) 0.11951(8) 0.26998(10) 0.0248(5) Uani 1 1 d . . .
C10 C 0.81211(9) 0.14708(9) 0.31819(10) 0.0242(5) Uani 1 1 d . . .
C11 C 0.83031(10) 0.12494(10) 0.36314(10) 0.0290(6) Uani 1 1 d . . .
H11 H 0.8357 0.0887 0.3653 0.035 Uiso 1 1 calc R . .
C12 C 0.84061(11) 0.15672(10) 0.40510(11) 0.0337(6) Uani 1 1 d . . .
H12 H 0.8518 0.1422 0.4370 0.040 Uiso 1 1 calc R . .
C13 C 0.83448(10) 0.20997(10) 0.40018(10) 0.0303(6) Uani 1 1 d . . .
H13 H 0.8422 0.2324 0.4282 0.036 Uiso 1 1 calc R . .
C14 C 0.81702(8) 0.22940(10) 0.35369(9) 0.0235(5) Uani 1 1 d . . .
C15 C 0.80687(10) 0.28516(10) 0.34054(10) 0.0255(5) Uani 1 1 d . . .
C16 C 0.81671(12) 0.37742(10) 0.36195(11) 0.0366(6) Uani 1 1 d . . .
H21 H 0.7995 0.3817 0.3276 0.044 Uiso 1 1 calc R A 1
C17 C 0.78374(12) 0.40387(11) 0.40328(14) 0.0461(8) Uani 1 1 d . B .
H22A H 0.7496 0.3874 0.4047 0.069 Uiso 1 1 calc R . .
H22B H 0.7797 0.4406 0.3946 0.069 Uiso 1 1 calc R . .
H22C H 0.8008 0.4006 0.4370 0.069 Uiso 1 1 calc R . .
C18A C 0.8764(3) 0.3992(2) 0.3579(2) 0.0229(17) Uiso 0.515(10) 1 d PD B 1
C19A C 0.8985(2) 0.4194(3) 0.4017(3) 0.0351(19) Uiso 0.515(10) 1 d PD B 1
H19A H 0.8799 0.4205 0.4334 0.042 Uiso 0.515(10) 1 calc PR B 1
C20A C 0.9484(2) 0.4381(3) 0.3989(3) 0.0436(18) Uiso 0.515(10) 1 d PD B 1
H20A H 0.9649 0.4508 0.4291 0.052 Uiso 0.515(10) 1 calc PR B 1
C21A C 0.9745(2) 0.4383(2) 0.3519(3) 0.0412(18) Uiso 0.515(10) 1 d PD B 1
H21A H 1.0087 0.4517 0.3504 0.049 Uiso 0.515(10) 1 calc PR B 1
C22A C 0.9520(3) 0.4196(2) 0.3079(3) 0.0353(17) Uiso 0.515(10) 1 d PD B 1
H22D H 0.9699 0.4198 0.2759 0.042 Uiso 0.515(10) 1 calc PR B 1
C23A C 0.9020(3) 0.4002(2) 0.3116(2) 0.0346(16) Uiso 0.515(10) 1 d PD B 1
H23A H 0.8854 0.3874 0.2815 0.041 Uiso 0.515(10) 1 calc PR B 1
C18B C 0.8634(3) 0.3985(3) 0.3524(3) 0.033(2) Uiso 0.485(10) 1 d PD B 2
C19B C 0.9012(3) 0.4113(4) 0.3894(4) 0.053(3) Uiso 0.485(10) 1 d PD B 2
H19B H 0.8920 0.4086 0.4249 0.064 Uiso 0.485(10) 1 calc PR B 2
C20B C 0.9509(3) 0.4275(3) 0.3778(4) 0.055(2) Uiso 0.485(10) 1 d PD B 2
H20B H 0.9742 0.4369 0.4047 0.066 Uiso 0.485(10) 1 calc PR B 2
C21B C 0.9660(3) 0.4297(3) 0.3272(3) 0.0364(19) Uiso 0.485(10) 1 d PD B 2
H21B H 1.0002 0.4401 0.3186 0.044 Uiso 0.485(10) 1 calc PR B 2
C22B C 0.9316(3) 0.4169(3) 0.2886(3) 0.046(2) Uiso 0.485(10) 1 d PD B 2
H22E H 0.9422 0.4184 0.2535 0.055 Uiso 0.485(10) 1 calc PR B 2
C23B C 0.8808(3) 0.4016(2) 0.3009(3) 0.0390(18) Uiso 0.485(10) 1 d PD B 2
H23B H 0.8577 0.3931 0.2736 0.047 Uiso 0.485(10) 1 calc PR B 2
N1 N 0.79572(8) 0.06810(7) 0.26845(9) 0.0290(4) Uani 1 1 d . . .
H1A H 0.8104 0.0505 0.2936 0.035 Uiso 1 1 calc R . .
N2 N 0.80573(7) 0.19852(8) 0.31329(8) 0.0231(4) Uani 1 1 d . . .
N3A N 0.82113(10) 0.32158(8) 0.37370(9) 0.0346(5) Uani 1 1 d . B .
H3A H 0.8337 0.3122 0.4039 0.041 Uiso 1 1 calc R . .
O1 O 0.77926(6) 0.14578(6) 0.23269(7) 0.0252(3) Uani 1 1 d . . .
O2 O 0.78606(7) 0.29502(6) 0.29807(6) 0.0276(4) Uani 1 1 d . . .
Cl2 Cl 0.81366(3) -0.01062(2) 0.36258(3) 0.03550(15) Uani 1 1 d . . .
Yb1 Yb 0.765520(4) 0.234480(4) 0.234480(4) 0.02085(5) Uani 1 3 d S . .
C1S C 0.8692(3) 0.0292(3) 0.4578(2) 0.0514(18) Uani 0.50 1 d P . .
H1S1 H 0.8431 0.0448 0.4353 0.077 Uiso 0.50 1 calc PR . .
H1S2 H 0.8908 0.0055 0.4376 0.077 Uiso 0.50 1 calc PR . .
H1S3 H 0.8909 0.0564 0.4729 0.077 Uiso 0.50 1 calc PR . .
O1S O 0.8431(3) 0.0000 0.5000 0.178(3) Uani 1 2 d S . .
C2S C 0.6297(5) 0.3703(5) 0.3703(5) 0.164(7) Uiso 0.75 3 d SP . .
O2S O 0.6581(3) 0.3419(3) 0.3419(3) 0.151(4) Uiso 0.75 3 d SP . .

loop_
_atom_site_aniso_label
_atom_site_aniso_U_11
_atom_site_aniso_U_22
_atom_site_aniso_U_33
_atom_site_aniso_U_23
_atom_site_aniso_U_13
_atom_site_aniso_U_12
C1 0.0511(18) 0.0426(17) 0.0353(18) -0.0022(13) -0.0078(13) -0.0104(14)
C2 0.0477(19) 0.0484(19) 0.049(2) -0.0029(14) 0.0020(15) -0.0069(15)
C3 0.0448(17) 0.0431(17) 0.065(2) 0.0006(18) -0.0006(18) -0.0019(13)
C4 0.0468(19) 0.049(2) 0.063(2) -0.0032(16) -0.0257(17) 0.0036(15)
C5 0.0522(19) 0.0378(16) 0.0371(16) -0.0043(13) -0.0104(14) 0.0033(14)
C6 0.0430(15) 0.0174(11) 0.0347(14) -0.0007(11) -0.0093(12) -0.0029(10)
C7 0.0438(15) 0.0225(11) 0.0269(13) -0.0024(9) -0.0041(11) 0.0013(11)
C8 0.0562(19) 0.0263(14) 0.0458(19) -0.0096(12) -0.0087(14) 0.0053(13)
C9 0.0233(11) 0.0226(11) 0.0284(13) 0.0020(10) -0.0006(11) -0.0017(9)
C10 0.0236(12) 0.0201(12) 0.0288(13) 0.0018(10) -0.0020(10) -0.0026(9)
C11 0.0325(14) 0.0270(13) 0.0276(13) 0.0054(11) -0.0080(11) 0.0006(11)
C12 0.0409(15) 0.0275(14) 0.0329(15) 0.0079(11) -0.0122(12) -0.0012(12)
C13 0.0347(14) 0.0274(13) 0.0290(14) -0.0014(11) -0.0047(11) -0.0020(11)
C14 0.0203(11) 0.0267(12) 0.0234(11) -0.0016(10) -0.0034(9) -0.0027(10)
C15 0.0245(13) 0.0276(13) 0.0244(12) 0.0001(10) -0.0021(10) -0.0044(10)
C16 0.0557(19) 0.0240(14) 0.0301(14) -0.0014(11) -0.0133(13) -0.0020(12)
C17 0.0427(18) 0.0292(15) 0.067(2) -0.0012(14) -0.0021(15) -0.0008(12)
N1 0.0379(11) 0.0203(10) 0.0287(11) -0.0002(9) -0.0082(11) 0.0013(8)
N2 0.0208(10) 0.0240(10) 0.0243(11) 0.0004(8) -0.0008(8) -0.0022(8)
N3A 0.0532(15) 0.0249(11) 0.0255(12) 0.0044(9) -0.0112(10) -0.0019(10)
O1 0.0308(9) 0.0214(8) 0.0236(8) 0.0027(7) -0.0044(7) -0.0014(6)
O2 0.0374(10) 0.0221(9) 0.0234(9) 0.0011(7) -0.0044(7) -0.0017(7)
Cl2 0.0481(4) 0.0217(3) 0.0367(4) 0.0004(3) -0.0080(3) 0.0003(3)
Yb1 0.02085(5) 0.02085(5) 0.02085(5) 0.00281(4) -0.00281(4) -0.00281(4)
C1S 0.074(5) 0.064(4) 0.016(3) -0.001(3) 0.000(3) -0.026(4)
O1S 0.159(7) 0.230(9) 0.144(6) -0.016(7) 0.000 0.000

loop_
_atom_type_symbol
_atom_type_description
_atom_type_scat_dispersion_real
_atom_type_scat_dispersion_imag
_atom_type_scat_source
C C 0.0033 0.0016 'International Tables Vol C Tables 4.2.6.8 and 6.1.1.4'
H H 0.0000 0.0000 'International Tables Vol C Tables 4.2.6.8 and 6.1.1.4'
N N 0.0061 0.0033 'International Tables Vol C Tables 4.2.6.8 and 6.1.1.4'
O O 0.0106 0.0060 'International Tables Vol C Tables 4.2.6.8 and 6.1.1.4'
Cl Cl 0.1484 0.1585 'International Tables Vol C Tables 4.2.6.8 and 6.1.1.4'
Yb Yb -0.3850 5.5486 'International Tables Vol C Tables 4.2.6.8 and 6.1.1.4'

loop_
_geom_angle_atom_site_label_1
_geom_angle_atom_site_label_2
_geom_angle_atom_site_label_3
_geom_angle
_geom_angle_site_symmetry_1
_geom_angle_site_symmetry_3
C2 C1 C6 121.9(3) . .
C3 C2 C1 120.2(3) . .
C2 C3 C4 119.5(3) . .
C5 C4 C3 120.8(3) . .
C4 C5 C6 119.7(3) . .
C1 C6 C5 117.9(3) . .
C1 C6 C7 122.9(3) . .
C5 C6 C7 119.1(3) . .
N1 C7 C6 110.8(2) . .
N1 C7 C8 109.4(2) . .
C6 C7 C8 111.7(2) . .
O1 C9 N1 121.8(2) . .
O1 C9 C10 118.60(19) . .
N1 C9 C10 119.6(2) . .
O1 C9 Yb1 36.45(10) . .
N1 C9 Yb1 157.31(18) . .
C10 C9 Yb1 82.38(12) . .
N2 C10 C11 122.1(2) . .
N2 C10 C9 110.8(2) . .
C11 C10 C9 127.1(2) . .
C10 C11 C12 118.6(2) . .
C11 C12 C13 119.5(2) . .
C14 C13 C12 118.5(2) . .
N2 C14 C13 122.1(2) . .
N2 C14 C15 110.81(19) . .
C13 C14 C15 127.1(2) . .
O2 C15 N3A 122.9(2) . .
O2 C15 C14 118.0(2) . .
N3A C15 C14 119.1(2) . .
C18B C16 N3A 111.3(4) . .
C18B C16 C17 116.5(4) . .
N3A C16 C17 109.6(2) . .
C18B C16 C18A 8.1(4) . .
N3A C16 C18A 105.9(3) . .
C17 C16 C18A 114.5(3) . .
C23A C18A C19A 120.8(7) . .
C23A C18A C16 121.1(5) . .
C19A C18A C16 118.0(5) . .
C18A C19A C20A 118.7(7) . .
C19A C20A C21A 120.2(7) . .
C22A C21A C20A 121.2(6) . .
C21A C22A C23A 117.8(6) . .
C18A C23A C22A 121.2(6) . .
C16 C18B C19B 126.4(6) . .
C16 C18B C23B 118.8(7) . .
C19B C18B C23B 114.1(8) . .
C20B C19B C18B 124.6(9) . .
C21B C20B C19B 119.0(8) . .
C20B C21B C22B 119.9(6) . .
C21B C22B C23B 120.5(6) . .
C22B C23B C18B 121.8(7) . .
C9 N1 C7 120.0(2) . .
C10 N2 C14 119.1(2) . .
C10 N2 Yb1 120.08(16) . .
C14 N2 Yb1 120.52(15) . .
C15 N3A C16 122.6(2) . .
C9 O1 Yb1 124.93(15) . .
C15 O2 Yb1 125.51(16) . .
O1 Yb1 O1 79.98(6) 8_656 .
O1 Yb1 O1 79.98(6) 8_656 7_665
O1 Yb1 O1 79.98(6) . 7_665
O1 Yb1 O2 84.05(6) 8_656 .
O1 Yb1 O2 129.98(6) . .
O1 Yb1 O2 142.66(5) 7_665 .
O1 Yb1 O2 129.98(6) 8_656 8_656
O1 Yb1 O2 142.66(5) . 8_656
O1 Yb1 O2 84.05(6) 7_665 8_656
O2 Yb1 O2 80.80(7) . 8_656
O1 Yb1 O2 142.66(5) 8_656 7_665
O1 Yb1 O2 84.05(6) . 7_665
O1 Yb1 O2 129.98(6) 7_665 7_665
O2 Yb1 O2 80.80(7) . 7_665
O2 Yb1 O2 80.80(7) 8_656 7_665
O1 Yb1 N2 65.16(6) 8_656 8_656
O1 Yb1 N2 138.53(6) . 8_656
O1 Yb1 N2 72.71(6) 7_665 8_656
O2 Yb1 N2 69.95(6) . 8_656
O2 Yb1 N2 64.85(6) 8_656 8_656
O2 Yb1 N2 137.41(7) 7_665 8_656
O1 Yb1 N2 72.71(6) 8_656 .
O1 Yb1 N2 65.16(6) . .
O1 Yb1 N2 138.53(6) 7_665 .
O2 Yb1 N2 64.85(6) . .
O2 Yb1 N2 137.41(7) 8_656 .
O2 Yb1 N2 69.95(6) 7_665 .
N2 Yb1 N2 119.975(3) 8_656 .
O1 Yb1 N2 138.53(6) 8_656 7_665
O1 Yb1 N2 72.71(6) . 7_665
O1 Yb1 N2 65.16(6) 7_665 7_665
O2 Yb1 N2 137.41(7) . 7_665
O2 Yb1 N2 69.95(6) 8_656 7_665
O2 Yb1 N2 64.85(6) 7_665 7_665
N2 Yb1 N2 119.975(3) 8_656 7_665
N2 Yb1 N2 119.975(3) . 7_665
O1 Yb1 C9 18.62(6) 8_656 8_656
O1 Yb1 C9 97.83(6) . 8_656
O1 Yb1 C9 77.91(6) 7_665 8_656
O2 Yb1 C9 76.34(6) . 8_656
O2 Yb1 C9 111.52(6) 8_656 8_656
O2 Yb1 C9 151.57(6) 7_665 8_656
N2 Yb1 C9 46.68(6) 8_656 8_656
N2 Yb1 C9 85.03(6) . 8_656
N2 Yb1 C9 142.85(6) 7_665 8_656
O1 Yb1 C9 97.83(6) 8_656 7_665
O1 Yb1 C9 77.91(6) . 7_665
O1 Yb1 C9 18.62(6) 7_665 7_665
O2 Yb1 C9 151.57(6) . 7_665
O2 Yb1 C9 76.34(6) 8_656 7_665
O2 Yb1 C9 111.52(6) 7_665 7_665
N2 Yb1 C9 85.03(6) 8_656 7_665
N2 Yb1 C9 142.85(6) . 7_665
N2 Yb1 C9 46.68(6) 7_665 7_665
C9 Yb1 C9 96.52(6) 8_656 7_665
O1 Yb1 C9 77.91(6) 8_656 .
O1 Yb1 C9 18.62(6) . .
O1 Yb1 C9 97.83(6) 7_665 .
O2 Yb1 C9 111.52(6) . .
O2 Yb1 C9 151.57(6) 8_656 .
O2 Yb1 C9 76.34(6) 7_665 .
N2 Yb1 C9 142.85(6) 8_656 .
N2 Yb1 C9 46.68(6) . .
N2 Yb1 C9 85.03(6) 7_665 .
C9 Yb1 C9 96.52(6) 8_656 .
C9 Yb1 C9 96.52(6) 7_665 .
C1S O1S C1S 126.0(8) 3_556 .

loop_
_geom_bond_atom_site_label_1
_geom_bond_atom_site_label_2
_geom_bond_distance
_geom_bond_site_symmetry_2
C1 C2 1.375(4) .
C1 C6 1.380(4) .
C2 C3 1.366(5) .
C3 C4 1.386(5) .
C4 C5 1.382(5) .
C5 C6 1.408(4) .
C6 C7 1.513(4) .
C7 N1 1.471(3) .
C7 C8 1.540(3) .
C9 O1 1.247(3) .
C9 N1 1.330(3) .
C9 C10 1.503(3) .
C9 Yb1 3.202(2) .
C10 N2 1.346(3) .
C10 C11 1.378(4) .
C11 C12 1.386(4) .
C12 C13 1.391(4) .
C13 C14 1.378(3) .
C14 N2 1.346(3) .
C14 C15 1.504(3) .
C15 O2 1.249(3) .
C15 N3A 1.326(3) .
C16 C18B 1.347(9) .
C16 N3A 1.479(3) .
C16 C17 1.528(4) .
C16 C18A 1.645(8) .
C18A C23A 1.368(7) .
C18A C19A 1.373(9) .
C19A C20A 1.377(8) .
C20A C21A 1.390(9) .
C21A C22A 1.366(8) .
C22A C23A 1.388(8) .
C18B C19B 1.407(10) .
C18B C23B 1.410(8) .
C19B C20B 1.384(9) .
C20B C21B 1.367(10) .
C21B C22B 1.377(9) .
C22B C23B 1.405(9) .
N2 Yb1 2.469(2) .
O1 Yb1 2.3205(15) .
O2 Yb1 2.3310(17) .
Yb1 O1 2.3205(15) 8_656
Yb1 O1 2.3205(15) 7_665
Yb1 O2 2.3310(17) 8_656
Yb1 O2 2.3310(17) 7_665
Yb1 N2 2.469(2) 8_656
Yb1 N2 2.469(2) 7_665
Yb1 C9 3.202(2) 8_656
Yb1 C9 3.202(2) 7_665
C1S O1S 1.487(7) .
O1S C1S 1.487(7) 3_556
C2S O2S 1.27(2) .

loop_
_platon_squeeze_void_nr
_platon_squeeze_void_average_x
_platon_squeeze_void_average_y
_platon_squeeze_void_average_z
_platon_squeeze_void_volume
_platon_squeeze_void_count_electrons
_platon_squeeze_void_content
1 -0.001 -0.001 -0.001 2047 560 ' '
2 -0.054 0.499 0.501 2047 560 ' '
